data_4061348
loop_
_publ_author_name
'Kim, Sung-Joon'
'Choi, Dong-Woong'
'Lee, Young-Joo'
'Chae, Byung-Hoon'
'Ko, Jaejung'
'Kang, Sang Ook'

_publ_section_title
;
 Titanium Complexes Incorporating 1,1-Bis(tert-butylamido)-1-silacycloalkane
 Ligands: Generation of Alkyl Derivatives and Reactivity toward Molecular
 Oxygen
;
_journal_coden_ASTM ORGND7
_journal_issue 3
_journal_name_full Organometallics
_journal_page_first 559
_journal_page_last 567
_journal_paper_doi 10.1021/om034174b
_journal_volume 23
_journal_year 2004
_chemical_formula_sum 'C15 H34 N2 O Si Ti'
_chemical_formula_weight 334.43
_space_group_IT_number 2
_symmetry_cell_setting triclinic
_symmetry_space_group_name_Hall '-P 1'
_symmetry_space_group_name_H-M 'P -1'
_cell_angle_alpha 83.523(5)
_cell_angle_beta 81.554(6)
_cell_angle_gamma 67.081(7)
_cell_formula_units_Z 2
_cell_length_a 8.9914(11)
_cell_length_b 10.4085(7)
_cell_length_c 10.9796(5)
_cell_measurement_temperature 293(2)
_cell_volume 934.42(14)
_diffrn_ambient_temperature 293(2)
_exptl_crystal_density_diffrn 1.189
_cod_depositor_comments
;
The following automatic conversions were performed:
'_symmetry_cell_setting' value 'Triclinic' changed to 'triclinic'
according to '/home/saulius/struct/CIF-dictionaries/cif_core.dic'
dictionary named 'cif_core.dic' version 2.4.1 from 2010-06-29.

Automatic conversion script
Id: cif_fix_enum 1527 2010-12-29 10:47:43Z saulius 
;
_cod_database_code 4061348

loop_
_symmetry_equiv_pos_as_xyz
'x, y, z'
'-x, -y, -z'

loop_
_atom_site_label
_atom_site_type_symbol
_atom_site_fract_x
_atom_site_fract_y
_atom_site_fract_z
_atom_site_U_iso_or_equiv
_atom_site_adp_type
_atom_site_occupancy
_atom_site_calc_flag
_atom_site_refinement_flags
_atom_site_disorder_assembly
_atom_site_disorder_group
Ti1 Ti 0.02965(4) 0.44402(4) 0.85948(3) 0.02882(12) Uani 1 d . . .
Si1 Si -0.10364(7) 0.33486(6) 0.72280(6) 0.03344(16) Uani 1 d . . .
O1 O -0.01656(19) 0.39400(15) 1.04161(14) 0.0370(4) Uani 1 d . . .
N1 N -0.1528(2) 0.50276(18) 0.77265(16) 0.0332(4) Uani 1 d . . .
N2 N 0.0727(2) 0.26783(17) 0.79744(16) 0.0324(4) Uani 1 d . . .
C1 C -0.0751(3) 0.3273(3) 0.5514(2) 0.0506(6) Uani 1 d . . .
H1A H -0.1521 0.4127 0.5162 0.061 Uiso 1 calc R . .
H1B H 0.0333 0.3236 0.5208 0.061 Uiso 1 calc R . .
C2 C -0.0971(4) 0.2025(3) 0.5065(3) 0.0660(8) Uani 1 d . . .
H2A H -0.0944 0.2129 0.4174 0.079 Uiso 1 calc R . .
H2B H -0.0066 0.1178 0.5270 0.079 Uiso 1 calc R . .
C3 C -0.2547(4) 0.1870(4) 0.5619(3) 0.0780(10) Uani 1 d . . .
H3A H -0.3446 0.2749 0.5484 0.094 Uiso 1 calc R . .
H3B H -0.2695 0.1169 0.5191 0.094 Uiso 1 calc R . .
C4 C -0.2603(4) 0.1456(3) 0.6985(4) 0.0713(9) Uani 1 d . . .
H4A H -0.1671 0.0603 0.7124 0.086 Uiso 1 calc R . .
H4B H -0.3573 0.1255 0.7247 0.086 Uiso 1 calc R . .
C5 C -0.2605(3) 0.2576(3) 0.7792(3) 0.0522(6) Uani 1 d . . .
H5A H -0.2426 0.2163 0.8621 0.063 Uiso 1 calc R . .
H5B H -0.3671 0.3324 0.7837 0.063 Uiso 1 calc R . .
C6 C -0.3060(3) 0.6280(2) 0.7689(2) 0.0389(5) Uani 1 d . . .
C7 C -0.4157(3) 0.6279(3) 0.8885(3) 0.0617(8) Uani 1 d . . .
H7A H -0.5143 0.7094 0.8873 0.093 Uiso 1 calc R . .
H7B H -0.3610 0.6287 0.9571 0.093 Uiso 1 calc R . .
H7C H -0.4409 0.5456 0.8966 0.093 Uiso 1 calc R . .
C8 C -0.2642(3) 0.7582(2) 0.7572(3) 0.0537(7) Uani 1 d . . .
H8A H -0.3619 0.8402 0.7537 0.081 Uiso 1 calc R . .
H8B H -0.1920 0.7568 0.6833 0.081 Uiso 1 calc R . .
H8C H -0.2124 0.7591 0.8274 0.081 Uiso 1 calc R . .
C9 C -0.3939(3) 0.6331(3) 0.6584(3) 0.0617(8) Uani 1 d . . .
H9A H -0.4938 0.7136 0.6608 0.093 Uiso 1 calc R . .
H9B H -0.4169 0.5500 0.6616 0.093 Uiso 1 calc R . .
H9C H -0.3262 0.6388 0.5834 0.093 Uiso 1 calc R . .
C10 C 0.2093(3) 0.1307(2) 0.7898(2) 0.0416(5) Uani 1 d . . .
C11 C 0.1480(4) 0.0119(3) 0.8155(3) 0.0657(8) Uani 1 d . . .
H11A H 0.2389 -0.0759 0.8130 0.098 Uiso 1 calc R . .
H11B H 0.0797 0.0174 0.7541 0.098 Uiso 1 calc R . .
H11C H 0.0869 0.0195 0.8956 0.098 Uiso 1 calc R . .
C12 C 0.3208(3) 0.1196(3) 0.8866(3) 0.0600(7) Uani 1 d . . .
H12A H 0.4133 0.0330 0.8804 0.090 Uiso 1 calc R . .
H12B H 0.2624 0.1225 0.9674 0.090 Uiso 1 calc R . .
H12C H 0.3566 0.1962 0.8726 0.090 Uiso 1 calc R . .
C13 C 0.3053(3) 0.1168(3) 0.6620(3) 0.0548(7) Uani 1 d . . .
H13A H 0.3971 0.0296 0.6604 0.082 Uiso 1 calc R . .
H13B H 0.3424 0.1925 0.6436 0.082 Uiso 1 calc R . .
H13C H 0.2368 0.1197 0.6016 0.082 Uiso 1 calc R . .
C14 C 0.2366(3) 0.4726(3) 0.7463(2) 0.0465(6) Uani 1 d . . .
H14A H 0.3255 0.4469 0.7949 0.070 Uiso 1 calc R . .
H14B H 0.2064 0.5688 0.7169 0.070 Uiso 1 calc R . .
H14C H 0.2690 0.4148 0.6774 0.070 Uiso 1 calc R . .
C15 C -0.0776(3) 0.2864(3) 1.0796(2) 0.0505(6) Uani 1 d . . .
H15A H -0.1931 0.3236 1.0774 0.076 Uiso 1 calc R . .
H15B H -0.0534 0.2516 1.1621 0.076 Uiso 1 calc R . .
H15C H -0.0273 0.2117 1.0250 0.076 Uiso 1 calc R . .

loop_
_atom_site_aniso_label
_atom_site_aniso_U_11
_atom_site_aniso_U_22
_atom_site_aniso_U_33
_atom_site_aniso_U_23
_atom_site_aniso_U_13
_atom_site_aniso_U_12
Ti1 0.0255(2) 0.0276(2) 0.0337(2) -0.00223(14) -0.00550(14) -0.00961(15)
Si1 0.0292(3) 0.0332(3) 0.0394(3) -0.0065(2) -0.0062(2) -0.0115(2)
O1 0.0448(9) 0.0346(8) 0.0362(8) 0.0004(6) -0.0046(7) -0.0206(7)
N1 0.0278(9) 0.0302(9) 0.0394(10) -0.0051(7) -0.0081(7) -0.0062(7)
N2 0.0281(9) 0.0267(8) 0.0401(10) -0.0038(7) -0.0050(7) -0.0072(7)
C1 0.0582(16) 0.0489(14) 0.0425(13) -0.0088(11) -0.0130(12) -0.0137(12)
C2 0.078(2) 0.0619(18) 0.0604(18) -0.0231(14) -0.0189(16) -0.0195(16)
C3 0.069(2) 0.078(2) 0.102(3) -0.0342(19) -0.0308(19) -0.0285(18)
C4 0.0538(18) 0.0648(19) 0.114(3) -0.0215(18) -0.0126(18) -0.0368(16)
C5 0.0401(14) 0.0566(15) 0.0691(17) -0.0101(13) -0.0046(12) -0.0271(12)
C6 0.0280(11) 0.0355(11) 0.0454(13) -0.0030(9) -0.0088(9) -0.0019(9)
C7 0.0374(14) 0.0629(17) 0.0674(18) -0.0050(14) 0.0067(13) -0.0043(13)
C8 0.0481(15) 0.0342(12) 0.0695(18) -0.0015(12) -0.0125(13) -0.0038(11)
C9 0.0482(16) 0.0577(16) 0.0693(18) -0.0055(14) -0.0281(14) -0.0014(13)
C10 0.0341(12) 0.0299(11) 0.0543(14) -0.0059(10) -0.0078(10) -0.0032(9)
C11 0.0608(18) 0.0315(13) 0.098(2) -0.0046(14) -0.0062(17) -0.0110(12)
C12 0.0451(15) 0.0547(16) 0.0647(18) -0.0091(13) -0.0194(13) 0.0040(13)
C13 0.0419(14) 0.0502(15) 0.0592(16) -0.0168(12) -0.0028(12) -0.0007(12)
C14 0.0478(14) 0.0449(13) 0.0505(14) -0.0053(11) 0.0007(11) -0.0232(11)
C15 0.0665(18) 0.0460(14) 0.0485(14) -0.0028(11) 0.0003(13) -0.0340(13)

loop_
_geom_bond_atom_site_label_1
_geom_bond_atom_site_label_2
_geom_bond_distance
_geom_bond_site_symmetry_2
_geom_bond_publ_flag
Ti1 N1 1.8766(17) . ?
Ti1 N2 1.9049(17) . ?
Ti1 O1 2.0328(15) . ?
Ti1 O1 2.0632(15) 2_567 ?
Ti1 C14 2.183(2) . ?
Ti1 Si1 2.6369(7) . ?
Ti1 Ti1 3.3179(7) 2_567 ?
Si1 N2 1.7500(18) . ?
Si1 N1 1.7584(18) . ?
Si1 C1 1.868(2) . ?
Si1 C5 1.880(3) . ?
O1 C15 1.427(3) . ?
O1 Ti1 2.0632(15) 2_567 ?
N1 C6 1.485(3) . ?
N2 C10 1.478(3) . ?
C1 C2 1.530(4) . ?
C2 C3 1.520(5) . ?
C3 C4 1.513(5) . ?
C4 C5 1.541(4) . ?
C6 C7 1.522(4) . ?
C6 C9 1.527(3) . ?
C6 C8 1.529(3) . ?
C10 C11 1.522(4) . ?
C10 C13 1.526(4) . ?
C10 C12 1.530(3) . ?
